data_7007396
loop_
_publ_author_name
'Zhang, Xiaofeng'
'Chen, Hui'
'Ma, Chengbing'
'Chen, Changneng'
'Liu, Qiutian'

_publ_section_title
;
 Syntheses and structural characterizations of 24-membered dimetal (Mn,
 Ni, Fe) macrocyclic complexes and the C-S bond formation between
 acetylacetone and a mercapto N-heterocycle.
;
_journal_issue 33
_journal_name_full 'Dalton transactions (Cambridge, England : 2003)'
_journal_page_first 4047
_journal_page_last 4055
_journal_paper_doi 10.1039/b604579k
_journal_year 2006
_chemical_formula_moiety 'C34 H50 Mn2 N6 O12 S8'
_chemical_formula_sum 'C34 H50 Mn2 N6 O12 S8'
_chemical_formula_weight 1101.16
_chemical_name_common (MnL(dmf)(dmso))2
_chemical_name_systematic
;
[MnL(dmf)(dmso)]2
;
_space_group_IT_number 2
_symmetry_cell_setting triclinic
_symmetry_space_group_name_Hall '-P 1'
_symmetry_space_group_name_H-M 'P -1'
_atom_sites_solution_hydrogens geom
_atom_sites_solution_primary direct
_atom_sites_solution_secondary difmap
_audit_creation_method SHELXL-97
_cell_angle_alpha 107.7100(10)
_cell_angle_beta 109.1140(10)
_cell_angle_gamma 99.8060(10)
_cell_formula_units_Z 1
_cell_length_a 10.89890(10)
_cell_length_b 11.0697(3)
_cell_length_c 11.7666(3)
_cell_measurement_reflns_used 3051
_cell_measurement_temperature 293(2)
_cell_measurement_theta_max 25.16
_cell_measurement_theta_min 1.99
_cell_volume 1218.97(5)
_computing_cell_refinement 'Siemens SMART & SAINT'
_computing_data_collection 'Siemens SMART'
_computing_data_reduction 'Siemens XPREP'
_computing_molecular_graphics 'Bruker SHELXTL'
_computing_publication_material 'Bruker SHELXTL, enCIFer (Allen et al., 2004)'
_computing_structure_refinement 'Siemens SHELXTL'
_computing_structure_solution 'Siemens SHELXTL'
_diffrn_ambient_temperature 293(2)
_diffrn_measured_fraction_theta_full 0.975
_diffrn_measured_fraction_theta_max 0.975
_diffrn_measurement_device_type 'CCD area detector'
_diffrn_measurement_method 'phi and omega scans'
_diffrn_radiation_monochromator graphite
_diffrn_radiation_source 'fine-focus sealed tube'
_diffrn_radiation_type MoK\a
_diffrn_radiation_wavelength 0.71073
_diffrn_reflns_av_R_equivalents 0.0309
_diffrn_reflns_av_sigmaI/netI 0.0474
_diffrn_reflns_limit_h_max 12
_diffrn_reflns_limit_h_min -7
_diffrn_reflns_limit_k_max 12
_diffrn_reflns_limit_k_min -13
_diffrn_reflns_limit_l_max 12
_diffrn_reflns_limit_l_min -13
_diffrn_reflns_number 6325
_diffrn_reflns_theta_full 25.16
_diffrn_reflns_theta_max 25.16
_diffrn_reflns_theta_min 1.99
_diffrn_standards_decay_% 0
_diffrn_standards_number 0
_exptl_absorpt_coefficient_mu 0.921
_exptl_absorpt_correction_T_max 1.0000
_exptl_absorpt_correction_T_min .6785
_exptl_absorpt_correction_type empirical
_exptl_absorpt_process_details 'SADABS (Sheldrick, 1996)'
_exptl_crystal_colour 'light yellow'
_exptl_crystal_density_diffrn 1.500
_exptl_crystal_density_method 'not measured'
_exptl_crystal_description prism
_exptl_crystal_F_000 570
_exptl_crystal_size_max .42
_exptl_crystal_size_mid .34
_exptl_crystal_size_min .28
_refine_diff_density_max 0.700
_refine_diff_density_min -0.424
_refine_diff_density_rms 0.085
_refine_ls_extinction_method none
_refine_ls_goodness_of_fit_ref 1.184
_refine_ls_hydrogen_treatment constr
_refine_ls_matrix_type full
_refine_ls_number_parameters 288
_refine_ls_number_reflns 4239
_refine_ls_number_restraints 0
_refine_ls_restrained_S_all 1.184
_refine_ls_R_factor_all 0.1040
_refine_ls_R_factor_gt 0.0751
_refine_ls_shift/su_max 0.000
_refine_ls_shift/su_mean 0.000
_refine_ls_structure_factor_coef Fsqd
_refine_ls_weighting_details 'calc w=1/[\s^2^(Fo^2^)+(0.0232P)^2^+4.8641P] where P=(Fo^2^+2Fc^2^)/3'
_refine_ls_weighting_scheme calc
_refine_ls_wR_factor_gt 0.1441
_refine_ls_wR_factor_ref 0.1625
_reflns_number_gt 3266
_reflns_number_total 4239
_reflns_threshold_expression >2\s(I)
_cod_data_source_file b604579k.txt
_cod_data_source_block Compound_4
_cod_depositor_comments
;
The following automatic conversions were performed:
'_symmetry_cell_setting' value 'Triclinic' changed to 'triclinic'
according to '/home/saulius/struct/CIF-dictionaries/cif_core.dic'
dictionary named 'cif_core.dic' version 2.4.1 from 2010-06-29.

Automatic conversion script
Id: cif_fix_enum 1527 2010-12-29 10:47:43Z saulius 
;
_cod_original_sg_symbol_H-M P-1
_cod_database_code 7007396

loop_
_symmetry_equiv_pos_as_xyz
'x, y, z'
'-x, -y, -z'

loop_
_atom_site_label
_atom_site_type_symbol
_atom_site_fract_x
_atom_site_fract_y
_atom_site_fract_z
_atom_site_U_iso_or_equiv
_atom_site_adp_type
_atom_site_occupancy
_atom_site_symmetry_multiplicity
_atom_site_calc_flag
_atom_site_refinement_flags
_atom_site_disorder_assembly
_atom_site_disorder_group
Mn Mn 0.15074(10) 0.82473(10) 0.22738(9) 0.0436(3) Uani 1 1 d . . .
S1 S -0.14422(18) 0.73662(17) 0.48210(16) 0.0540(4) Uani 1 1 d . . .
S2 S -0.23198(17) 0.49843(17) 0.22532(16) 0.0494(4) Uani 1 1 d . . .
S3 S -0.4454(2) 0.2260(2) 0.05204(19) 0.0700(6) Uani 1 1 d . . .
S4 S 0.39903(19) 1.11017(19) 0.34597(19) 0.0622(5) Uani 1 1 d . . .
O1 O 0.1609(4) 0.7517(5) 0.3754(4) 0.0518(11) Uani 1 1 d . . .
O2 O 0.0073(4) 0.9059(4) 0.2875(4) 0.0497(11) Uani 1 1 d . . .
O3 O -0.1692(5) 0.1275(5) -0.0700(4) 0.0583(12) Uani 1 1 d . . .
O4 O -0.2814(5) 0.2900(5) -0.1836(4) 0.0574(12) Uani 1 1 d . . .
O5 O 0.3221(5) 1.0004(5) 0.3685(5) 0.0676(14) Uani 1 1 d . . .
O6 O -0.0320(5) 0.6581(5) 0.0751(5) 0.0690(14) Uani 1 1 d . . .
N1 N -0.3487(5) 0.5135(5) 0.3844(5) 0.0469(12) Uani 1 1 d . . .
N2 N -0.4192(5) 0.3910(5) 0.2823(5) 0.0495(13) Uani 1 1 d . . .
N3 N -0.1593(7) 0.6552(6) -0.1195(6) 0.0718(18) Uani 1 1 d . . .
C1 C 0.1132(7) 0.6562(8) 0.5120(7) 0.066(2) Uani 1 1 d . . .
H1B H 0.0530 0.5669 0.4662 0.099 Uiso 1 1 calc R . .
H1C H 0.1018 0.6975 0.5908 0.099 Uiso 1 1 calc R . .
H1D H 0.2057 0.6546 0.5332 0.099 Uiso 1 1 calc R . .
C2 C 0.0808(6) 0.7341(6) 0.4269(6) 0.0441(14) Uani 1 1 d . . .
C3 C -0.0362(6) 0.7794(6) 0.4077(5) 0.0395(13) Uani 1 1 d . . .
C4 C -0.0651(6) 0.8638(6) 0.3394(6) 0.0438(14) Uani 1 1 d . . .
C5 C -0.1892(7) 0.9126(7) 0.3273(7) 0.0600(18) Uani 1 1 d . . .
H5B H -0.1865 0.9780 0.2894 0.090 Uiso 1 1 calc R . .
H5C H -0.1892 0.9515 0.4122 0.090 Uiso 1 1 calc R . .
H5D H -0.2704 0.8391 0.2727 0.090 Uiso 1 1 calc R . .
C6 C -0.2513(6) 0.5786(6) 0.3665(6) 0.0435(14) Uani 1 1 d . . .
C7 C -0.3692(6) 0.3715(6) 0.1950(6) 0.0461(15) Uani 1 1 d . . .
C8 C -0.2140(10) 0.1035(8) 0.1042(8) 0.084(3) Uani 1 1 d . . .
H8B H -0.2813 0.0197 0.0738 0.126 Uiso 1 1 calc R . .
H8C H -0.2203 0.1661 0.1776 0.126 Uiso 1 1 calc R . .
H8D H -0.1249 0.0921 0.1300 0.126 Uiso 1 1 calc R . .
C9 C -0.2382(7) 0.1551(6) -0.0043(6) 0.0536(17) Uani 1 1 d . . .
C10 C -0.3317(7) 0.2298(6) -0.0249(6) 0.0490(16) Uani 1 1 d . . .
C11 C -0.3468(7) 0.2949(6) -0.1129(6) 0.0497(15) Uani 1 1 d . . .
C12 C -0.4404(8) 0.3799(8) -0.1243(7) 0.070(2) Uani 1 1 d . . .
H12B H -0.3937 0.4679 -0.0585 0.105 Uiso 1 1 calc R . .
H12C H -0.5192 0.3421 -0.1127 0.105 Uiso 1 1 calc R . .
H12D H -0.4680 0.3840 -0.2090 0.105 Uiso 1 1 calc R . .
C13 C -0.0927(9) 0.6097(7) -0.0454(7) 0.079(3) Uani 1 1 d . . .
H13A H -0.0871 0.5258 -0.0863 0.095 Uiso 1 1 calc R . .
C14 C -0.2198(11) 0.5870(10) -0.2610(8) 0.106(3) Uani 1 1 d . . .
H14B H -0.1961 0.5061 -0.2848 0.159 Uiso 1 1 calc R . .
H14C H -0.1862 0.6433 -0.2990 0.159 Uiso 1 1 calc R . .
H14D H -0.3170 0.5668 -0.2925 0.159 Uiso 1 1 calc R . .
C15 C -0.1849(11) 0.7798(10) -0.0669(9) 0.109(4) Uani 1 1 d . . .
H15B H -0.1440 0.8134 0.0267 0.164 Uiso 1 1 calc R . .
H15C H -0.2813 0.7659 -0.0962 0.164 Uiso 1 1 calc R . .
H15D H -0.1464 0.8428 -0.0961 0.164 Uiso 1 1 calc R . .
C16 C 0.4902(8) 1.2421(8) 0.5009(8) 0.081(3) Uani 1 1 d . . .
H16B H 0.4272 1.2745 0.5336 0.121 Uiso 1 1 calc R . .
H16C H 0.5469 1.3128 0.4928 0.121 Uiso 1 1 calc R . .
H16D H 0.5460 1.2106 0.5602 0.121 Uiso 1 1 calc R . .
C17 C 0.5410(8) 1.0643(8) 0.3267(8) 0.079(2) Uani 1 1 d . . .
H17B H 0.5923 1.0488 0.4017 0.118 Uiso 1 1 calc R . .
H17C H 0.5976 1.1346 0.3181 0.118 Uiso 1 1 calc R . .
H17D H 0.5101 0.9846 0.2500 0.118 Uiso 1 1 calc R . .

loop_
_atom_site_aniso_label
_atom_site_aniso_U_11
_atom_site_aniso_U_22
_atom_site_aniso_U_33
_atom_site_aniso_U_23
_atom_site_aniso_U_13
_atom_site_aniso_U_12
Mn 0.0432(5) 0.0498(6) 0.0434(5) 0.0205(4) 0.0212(4) 0.0153(4)
S1 0.0584(10) 0.0522(10) 0.0494(10) 0.0121(8) 0.0312(8) 0.0070(8)
S2 0.0478(9) 0.0537(10) 0.0459(9) 0.0144(8) 0.0269(8) 0.0063(8)
S3 0.0650(12) 0.0635(12) 0.0633(12) 0.0021(9) 0.0383(10) -0.0079(9)
S4 0.0542(11) 0.0593(11) 0.0637(12) 0.0263(9) 0.0130(9) 0.0112(9)
O1 0.046(3) 0.071(3) 0.058(3) 0.040(2) 0.027(2) 0.026(2)
O2 0.050(3) 0.054(3) 0.057(3) 0.029(2) 0.026(2) 0.021(2)
O3 0.079(3) 0.069(3) 0.052(3) 0.034(2) 0.038(3) 0.039(3)
O4 0.070(3) 0.069(3) 0.052(3) 0.030(2) 0.035(3) 0.036(3)
O5 0.058(3) 0.069(3) 0.063(3) 0.020(3) 0.023(3) -0.001(3)
O6 0.065(3) 0.056(3) 0.063(3) 0.019(3) 0.005(3) 0.011(3)
N1 0.047(3) 0.051(3) 0.048(3) 0.020(3) 0.024(3) 0.017(3)
N2 0.045(3) 0.055(3) 0.052(3) 0.020(3) 0.027(3) 0.011(3)
N3 0.074(4) 0.058(4) 0.066(4) 0.018(3) 0.010(3) 0.026(3)
C1 0.059(5) 0.082(5) 0.071(5) 0.049(4) 0.025(4) 0.023(4)
C2 0.048(4) 0.041(3) 0.034(3) 0.011(3) 0.014(3) 0.003(3)
C3 0.040(3) 0.040(3) 0.040(3) 0.016(3) 0.020(3) 0.009(3)
C4 0.044(3) 0.039(3) 0.045(3) 0.012(3) 0.019(3) 0.012(3)
C5 0.053(4) 0.063(4) 0.080(5) 0.036(4) 0.034(4) 0.027(4)
C6 0.043(3) 0.050(4) 0.044(3) 0.022(3) 0.021(3) 0.015(3)
C7 0.044(3) 0.048(4) 0.046(3) 0.017(3) 0.021(3) 0.008(3)
C8 0.133(8) 0.079(6) 0.074(5) 0.046(5) 0.059(6) 0.049(6)
C9 0.072(5) 0.042(4) 0.040(3) 0.011(3) 0.023(3) 0.006(3)
C10 0.054(4) 0.043(4) 0.038(3) 0.003(3) 0.021(3) 0.004(3)
C11 0.048(4) 0.052(4) 0.042(3) 0.013(3) 0.014(3) 0.016(3)
C12 0.063(5) 0.093(6) 0.061(5) 0.026(4) 0.027(4) 0.043(4)
C13 0.114(7) 0.041(4) 0.049(4) 0.014(4) 0.007(5) 0.000(4)
C14 0.134(9) 0.106(8) 0.060(6) 0.024(5) 0.027(6) 0.032(7)
C15 0.124(9) 0.097(7) 0.090(7) 0.022(6) 0.018(6) 0.070(7)
C16 0.059(5) 0.066(5) 0.089(6) -0.002(4) 0.027(4) 0.014(4)
C17 0.072(5) 0.068(5) 0.080(6) 0.000(4) 0.046(5) 0.004(4)

loop_
_atom_type_symbol
_atom_type_description
_atom_type_scat_dispersion_real
_atom_type_scat_dispersion_imag
_atom_type_scat_source
C C 0.0033 0.0016 'International Tables Vol C Tables 4.2.6.8 and 6.1.1.4'
H H 0.0000 0.0000 'International Tables Vol C Tables 4.2.6.8 and 6.1.1.4'
N N 0.0061 0.0033 'International Tables Vol C Tables 4.2.6.8 and 6.1.1.4'
O O 0.0106 0.0060 'International Tables Vol C Tables 4.2.6.8 and 6.1.1.4'
S S 0.1246 0.1234 'International Tables Vol C Tables 4.2.6.8 and 6.1.1.4'
Mn Mn 0.3368 0.7283 'International Tables Vol C Tables 4.2.6.8 and 6.1.1.4'

loop_
_geom_angle_atom_site_label_1
_geom_angle_atom_site_label_2
_geom_angle_atom_site_label_3
_geom_angle
_geom_angle_site_symmetry_1
_geom_angle_site_symmetry_3
_geom_angle_publ_flag
O1 Mn O3 167.29(17) . 2_565 ?
O1 Mn O2 81.52(16) . . ?
O3 Mn O2 111.13(17) 2_565 . ?
O1 Mn O4 86.70(17) . 2_565 ?
O3 Mn O4 80.58(17) 2_565 2_565 ?
O2 Mn O4 166.90(17) . 2_565 ?
O1 Mn O5 89.99(18) . . ?
O3 Mn O5 90.67(19) 2_565 . ?
O2 Mn O5 92.72(18) . . ?
O4 Mn O5 93.00(19) 2_565 . ?
O1 Mn O6 94.28(19) . . ?
O3 Mn O6 85.9(2) 2_565 . ?
O2 Mn O6 84.79(19) . . ?
O4 Mn O6 90.42(19) 2_565 . ?
O5 Mn O6 174.68(19) . . ?
C6 S1 C3 102.0(3) . . ?
C7 S2 C6 85.2(3) . . ?
C10 S3 C7 104.8(3) . . ?
O5 S4 C17 106.0(4) . . ?
O5 S4 C16 106.2(4) . . ?
C17 S4 C16 97.0(4) . . ?
C2 O1 Mn 131.5(4) . . ?
C4 O2 Mn 128.6(4) . . ?
C9 O3 Mn 133.0(4) . 2_565 ?
C11 O4 Mn 133.5(4) . 2_565 ?
S4 O5 Mn 129.2(3) . . ?
C13 O6 Mn 138.0(5) . . ?
C6 N1 N2 111.6(5) . . ?
C7 N2 N1 111.6(5) . . ?
C13 N3 C15 120.0(7) . . ?
C13 N3 C14 123.3(7) . . ?
C15 N3 C14 116.7(7) . . ?
C2 C1 H1B 109.5 . . ?
C2 C1 H1C 109.5 . . ?
H1B C1 H1C 109.5 . . ?
C2 C1 H1D 109.5 . . ?
H1B C1 H1D 109.5 . . ?
H1C C1 H1D 109.5 . . ?
O1 C2 C3 124.3(6) . . ?
O1 C2 C1 115.0(6) . . ?
C3 C2 C1 120.7(6) . . ?
C4 C3 C2 123.4(5) . . ?
C4 C3 S1 118.6(4) . . ?
C2 C3 S1 117.9(4) . . ?
O2 C4 C3 124.6(5) . . ?
O2 C4 C5 115.0(6) . . ?
C3 C4 C5 120.4(5) . . ?
C4 C5 H5B 109.5 . . ?
C4 C5 H5C 109.5 . . ?
H5B C5 H5C 109.5 . . ?
C4 C5 H5D 109.5 . . ?
H5B C5 H5D 109.5 . . ?
H5C C5 H5D 109.5 . . ?
N1 C6 S2 115.7(5) . . ?
N1 C6 S1 121.2(5) . . ?
S2 C6 S1 123.1(3) . . ?
N2 C7 S2 115.9(5) . . ?
N2 C7 S3 120.4(5) . . ?
S2 C7 S3 123.6(4) . . ?
C9 C8 H8B 109.5 . . ?
C9 C8 H8C 109.5 . . ?
H8B C8 H8C 109.5 . . ?
C9 C8 H8D 109.5 . . ?
H8B C8 H8D 109.5 . . ?
H8C C8 H8D 109.5 . . ?
O3 C9 C10 124.7(6) . . ?
O3 C9 C8 114.6(7) . . ?
C10 C9 C8 120.7(6) . . ?
C11 C10 C9 123.7(6) . . ?
C11 C10 S3 118.7(5) . . ?
C9 C10 S3 117.3(5) . . ?
O4 C11 C10 123.5(6) . . ?
O4 C11 C12 115.1(6) . . ?
C10 C11 C12 121.4(6) . . ?
C11 C12 H12B 109.5 . . ?
C11 C12 H12C 109.5 . . ?
H12B C12 H12C 109.5 . . ?
C11 C12 H12D 109.5 . . ?
H12B C12 H12D 109.5 . . ?
H12C C12 H12D 109.5 . . ?
N3 C13 O6 130.2(8) . . ?
N3 C13 H13A 114.9 . . ?
O6 C13 H13A 114.9 . . ?
N3 C14 H14B 109.5 . . ?
N3 C14 H14C 109.5 . . ?
H14B C14 H14C 109.5 . . ?
N3 C14 H14D 109.5 . . ?
H14B C14 H14D 109.5 . . ?
H14C C14 H14D 109.5 . . ?
N3 C15 H15B 109.5 . . ?
N3 C15 H15C 109.5 . . ?
H15B C15 H15C 109.5 . . ?
N3 C15 H15D 109.5 . . ?
H15B C15 H15D 109.5 . . ?
H15C C15 H15D 109.5 . . ?
S4 C16 H16B 109.5 . . ?
S4 C16 H16C 109.5 . . ?
H16B C16 H16C 109.5 . . ?
S4 C16 H16D 109.5 . . ?
H16B C16 H16D 109.5 . . ?
H16C C16 H16D 109.5 . . ?
S4 C17 H17B 109.5 . . ?
S4 C17 H17C 109.5 . . ?
H17B C17 H17C 109.5 . . ?
S4 C17 H17D 109.5 . . ?
H17B C17 H17D 109.5 . . ?
H17C C17 H17D 109.5 . . ?

loop_
_geom_bond_atom_site_label_1
_geom_bond_atom_site_label_2
_geom_bond_distance
_geom_bond_site_symmetry_2
_geom_bond_publ_flag
Mn O1 2.112(4) . ?
Mn O3 2.133(4) 2_565 ?
Mn O2 2.137(4) . ?
Mn O4 2.146(4) 2_565 ?
Mn O5 2.189(5) . ?
Mn O6 2.231(5) . ?
S1 C6 1.758(6) . ?
S1 C3 1.765(6) . ?
S2 C7 1.723(6) . ?
S2 C6 1.728(6) . ?
S3 C10 1.759(6) . ?
S3 C7 1.759(6) . ?
S4 O5 1.499(5) . ?
S4 C17 1.769(8) . ?
S4 C16 1.773(8) . ?
O1 C2 1.236(7) . ?
O2 C4 1.255(7) . ?
O3 C9 1.254(8) . ?
O3 Mn 2.133(4) 2_565 ?
O4 C11 1.256(7) . ?
O4 Mn 2.146(4) 2_565 ?
O6 C13 1.240(8) . ?
N1 C6 1.292(7) . ?
N1 N2 1.386(7) . ?
N2 C7 1.292(7) . ?
N3 C13 1.232(9) . ?
N3 C15 1.445(10) . ?
N3 C14 1.457(10) . ?
C1 C2 1.505(9) . ?
C1 H1B 0.9600 . ?
C1 H1C 0.9600 . ?
C1 H1D 0.9600 . ?
C2 C3 1.424(8) . ?
C3 C4 1.417(8) . ?
C4 C5 1.521(8) . ?
C5 H5B 0.9600 . ?
C5 H5C 0.9600 . ?
C5 H5D 0.9600 . ?
C8 C9 1.517(9) . ?
C8 H8B 0.9600 . ?
C8 H8C 0.9600 . ?
C8 H8D 0.9600 . ?
C9 C10 1.424(9) . ?
C10 C11 1.415(9) . ?
C11 C12 1.503(9) . ?
C12 H12B 0.9600 . ?
C12 H12C 0.9600 . ?
C12 H12D 0.9600 . ?
C13 H13A 0.9300 . ?
C14 H14B 0.9600 . ?
C14 H14C 0.9600 . ?
C14 H14D 0.9600 . ?
C15 H15B 0.9600 . ?
C15 H15C 0.9600 . ?
C15 H15D 0.9600 . ?
C16 H16B 0.9600 . ?
C16 H16C 0.9600 . ?
C16 H16D 0.9600 . ?
C17 H17B 0.9600 . ?
C17 H17C 0.9600 . ?
C17 H17D 0.9600 . ?

loop_
_geom_torsion_atom_site_label_1
_geom_torsion_atom_site_label_2
_geom_torsion_atom_site_label_3
_geom_torsion_atom_site_label_4
_geom_torsion
_geom_torsion_site_symmetry_1
_geom_torsion_site_symmetry_2
_geom_torsion_site_symmetry_3
_geom_torsion_site_symmetry_4
_geom_torsion_publ_flag
O3 Mn O1 C2 -153.5(8) 2_565 . . . ?
O2 Mn O1 C2 20.7(5) . . . . ?
O4 Mn O1 C2 -153.5(6) 2_565 . . . ?
O5 Mn O1 C2 113.5(6) . . . . ?
O6 Mn O1 C2 -63.3(6) . . . . ?
O1 Mn O2 C4 -26.5(5) . . . . ?
O3 Mn O2 C4 152.1(5) 2_565 . . . ?
O4 Mn O2 C4 -0.3(11) 2_565 . . . ?
O5 Mn O2 C4 -116.1(5) . . . . ?
O6 Mn O2 C4 68.6(5) . . . . ?
C17 S4 O5 Mn -93.7(4) . . . . ?
C16 S4 O5 Mn 163.8(4) . . . . ?
O1 Mn O5 S4 173.7(4) . . . . ?
O3 Mn O5 S4 6.4(4) 2_565 . . . ?
O2 Mn O5 S4 -104.8(4) . . . . ?
O4 Mn O5 S4 87.0(4) 2_565 . . . ?
O1 Mn O6 C13 -164.2(8) . . . . ?
O3 Mn O6 C13 3.1(8) 2_565 . . . ?
O2 Mn O6 C13 114.7(8) . . . . ?
O4 Mn O6 C13 -77.5(8) 2_565 . . . ?
C6 N1 N2 C7 0.8(7) . . . . ?
Mn O1 C2 C3 -9.5(9) . . . . ?
Mn O1 C2 C1 169.1(5) . . . . ?
O1 C2 C3 C4 -7.8(10) . . . . ?
C1 C2 C3 C4 173.7(6) . . . . ?
O1 C2 C3 S1 176.4(5) . . . . ?
C1 C2 C3 S1 -2.1(8) . . . . ?
C6 S1 C3 C4 98.6(5) . . . . ?
C6 S1 C3 C2 -85.4(5) . . . . ?
Mn O2 C4 C3 21.9(9) . . . . ?
Mn O2 C4 C5 -159.5(4) . . . . ?
C2 C3 C4 O2 1.0(10) . . . . ?
S1 C3 C4 O2 176.7(5) . . . . ?
C2 C3 C4 C5 -177.6(6) . . . . ?
S1 C3 C4 C5 -1.9(8) . . . . ?
N2 N1 C6 S2 -0.9(7) . . . . ?
N2 N1 C6 S1 -179.3(4) . . . . ?
C7 S2 C6 N1 0.7(5) . . . . ?
C7 S2 C6 S1 179.0(4) . . . . ?
C3 S1 C6 N1 -178.5(5) . . . . ?
C3 S1 C6 S2 3.2(5) . . . . ?
N1 N2 C7 S2 -0.3(7) . . . . ?
N1 N2 C7 S3 -177.3(4) . . . . ?
C6 S2 C7 N2 -0.2(5) . . . . ?
C6 S2 C7 S3 176.8(5) . . . . ?
C10 S3 C7 N2 -171.6(6) . . . . ?
C10 S3 C7 S2 11.6(5) . . . . ?
Mn O3 C9 C10 1.7(10) 2_565 . . . ?
Mn O3 C9 C8 -177.5(5) 2_565 . . . ?
O3 C9 C10 C11 -7.4(10) . . . . ?
C8 C9 C10 C11 171.7(7) . . . . ?
O3 C9 C10 S3 166.1(5) . . . . ?
C8 C9 C10 S3 -14.7(9) . . . . ?
C7 S3 C10 C11 -88.9(5) . . . . ?
C7 S3 C10 C9 97.2(5) . . . . ?
Mn O4 C11 C10 9.4(10) 2_565 . . . ?
Mn O4 C11 C12 -172.7(5) 2_565 . . . ?
C9 C10 C11 O4 1.9(10) . . . . ?
S3 C10 C11 O4 -171.5(5) . . . . ?
C9 C10 C11 C12 -175.9(6) . . . . ?
S3 C10 C11 C12 10.7(9) . . . . ?
C15 N3 C13 O6 -5.2(16) . . . . ?
C14 N3 C13 O6 177.1(9) . . . . ?
Mn O6 C13 N3 -68.8(15) . . . . ?
